data_4349694
loop_
_publ_author_name
'Wright, Christopher M. R.'
'Williams, Thomas J.'
'Turner, Zo\"e R.'
'Buffet, Jean-Charles'
'O'Hare, Dermot'

_publ_section_title
;
 Selective ethylene oligomerisation using supported tungsten mono-imido
 catalysts
;
_journal_issue 6
_journal_name_full 'Inorganic Chemistry Frontiers'
_journal_page_first 1048
_journal_paper_doi 10.1039/C7QI00128B
_journal_volume 4
_journal_year 2017
_chemical_formula_moiety 'C11 H15 Cl4 N O2 W'
_chemical_formula_sum 'C11 H15 Cl4 N O2 W'
_chemical_formula_weight 518.89
_chemical_properties_physical ', Air-sensitive,Moisture-sensitive'
_space_group_crystal_system monoclinic
_space_group_IT_number 14
_space_group_name_Hall '-P 2ybc'
_space_group_name_H-M_alt 'P 1 21/c 1'
_atom_sites_solution_hydrogens geom
_audit_block_doi 10.5517/ccdc.csd.cc1mzdqq
_audit_creation_method SHELXL-2014
_audit_update_record
;
2016-11-23 deposited with the CCDC.
2017-05-10 downloaded from the CCDC.
;
_cell_angle_alpha 90
_cell_angle_beta 109.1090(10)
_cell_angle_gamma 90
_cell_formula_units_Z 4
_cell_length_a 13.2115(2)
_cell_length_b 8.08220(10)
_cell_length_c 15.7475(2)
_cell_measurement_reflns_used 19332
_cell_measurement_temperature 150(2)
_cell_measurement_theta_max 28.283
_cell_measurement_theta_min 5.097
_cell_volume 1588.83(4)
_computing_cell_refinement 'HKL Scalepack (Otwinowski & Minor 1997)'
_computing_data_collection 'Collect (Nonius BV, 1997-2000)'
_computing_data_reduction 'HKL Denzo and Scalepack (Otwinowski & Minor 1997)'
_computing_molecular_graphics 'Ortep-3 for Windows (Farrugia, 1997)'
_computing_publication_material 'WinGX publication routines (Farrugia, 1999)'
_computing_structure_refinement 'SHELXL-2014 (Sheldrick, 2014)'
_computing_structure_solution
;
SHELXS-2013 - Sheldrick, G. M. Acta Crystallogr., Sect. A 2008, 64, 112-122.
;
_diffrn_ambient_temperature 150(2)
_diffrn_measured_fraction_theta_full 0.992
_diffrn_measured_fraction_theta_max 0.994
_diffrn_measurement_device '95mm CCD camera on \k-goniostat'
_diffrn_measurement_device_type KappaCCD
_diffrn_measurement_method CCD
_diffrn_radiation_source 'fine-focus sealed tube'
_diffrn_radiation_type MoK\a
_diffrn_radiation_wavelength 0.71073
_diffrn_reflns_av_R_equivalents 0.0267
_diffrn_reflns_av_unetI/netI 0.0324
_diffrn_reflns_Laue_measured_fraction_full 0.992
_diffrn_reflns_Laue_measured_fraction_max 0.994
_diffrn_reflns_limit_h_max 17
_diffrn_reflns_limit_h_min -17
_diffrn_reflns_limit_k_max 10
_diffrn_reflns_limit_k_min -10
_diffrn_reflns_limit_l_max 20
_diffrn_reflns_limit_l_min -20
_diffrn_reflns_number 7374
_diffrn_reflns_point_group_measured_fraction_full 0.992
_diffrn_reflns_point_group_measured_fraction_max 0.994
_diffrn_reflns_theta_full 25.242
_diffrn_reflns_theta_max 28.274
_diffrn_reflns_theta_min 5.181
_exptl_absorpt_coefficient_mu 7.939
_exptl_absorpt_correction_T_max 1.000
_exptl_absorpt_correction_T_min 0.735
_exptl_absorpt_correction_type multi-scan
_exptl_absorpt_process_details
;
Multi-scan from symmetry-related measurements using
Sortav (Blessing 1995)
;
_exptl_crystal_colour red
_exptl_crystal_density_diffrn 2.169
_exptl_crystal_description plate
_exptl_crystal_F_000 984
_exptl_crystal_recrystallization_method 'Re-crystallisation from solvent: pentane'
_exptl_crystal_size_max 0.200
_exptl_crystal_size_mid 0.120
_exptl_crystal_size_min 0.100
_refine_diff_density_max 1.744
_refine_diff_density_min -1.671
_refine_diff_density_rms 0.193
_refine_ls_extinction_method none
_refine_ls_goodness_of_fit_ref 1.098
_refine_ls_hydrogen_treatment constr
_refine_ls_matrix_type full
_refine_ls_number_parameters 173
_refine_ls_number_reflns 3921
_refine_ls_number_restraints 0
_refine_ls_restrained_S_all 1.098
_refine_ls_R_factor_all 0.0355
_refine_ls_R_factor_gt 0.0289
_refine_ls_shift/su_max 0.001
_refine_ls_shift/su_mean 0.000
_refine_ls_structure_factor_coef Fsqd
_refine_ls_weighting_details 'w=1/[\s^2^(Fo^2^)+(0.0441P)^2^+0.2202P] where P=(Fo^2^+2Fc^2^)/3'
_refine_ls_weighting_scheme calc
_refine_ls_wR_factor_gt 0.0719
_refine_ls_wR_factor_ref 0.0754
_reflns_Friedel_coverage 0.000
_reflns_number_gt 3396
_reflns_number_total 3921
_reflns_threshold_expression 'I > 2\s(I)'
_cod_data_source_file c7qi00128b2.cif
_cod_data_source_block tw001
_cod_depositor_comments
;
The following automatic conversions were performed:

data item '_exptl_absorpt_correction_type' value 'Multi-scan' was
changed to 'multi-scan' in accordance with the
/home/saulius/struct/COD-crude-data/automatic-downloads/DataCite-retrospective/RSC/depositions/lib/dictionaries/cif_core.dic
dictionary named 'cif_core.dic' version 2.4.2 last updated on
2011-04-26.

Automatic conversion script
Id: cif_fix_values 6909 2019-04-08 15:41:33Z antanas 
;
_cod_original_sg_symbol_H-M 'P 21/c'
_cod_database_code 4349694
_shelx_space_group_comment
;
The symmetry employed for this shelxl refinement is uniquely defined
by the following loop, which should always be used as a source of
symmetry information in preference to the above space-group names.
They are only intended as comments.
;
_shelx_estimated_absorpt_t_min 0.300
_shelx_estimated_absorpt_t_max 0.504
_shelxl_version_number 2014-3

loop_
_space_group_symop_operation_xyz
'x, y, z'
'-x, y+1/2, -z+1/2'
'-x, -y, -z'
'x, -y-1/2, z-1/2'

loop_
_atom_site_label
_atom_site_type_symbol
_atom_site_fract_x
_atom_site_fract_y
_atom_site_fract_z
_atom_site_U_iso_or_equiv
_atom_site_adp_type
_atom_site_occupancy
_atom_site_site_symmetry_order
_atom_site_calc_flag
_atom_site_refinement_flags_posn
_atom_site_refinement_flags_adp
C1 C 0.1838(3) 0.4301(4) 0.3791(3) 0.0217(7) Uani 1 1 d . .
C2 C 0.0897(3) 0.3397(4) 0.3446(2) 0.0265(7) Uani 1 1 d . .
H2 H 0.0647 0.2728 0.3832 0.032 Uiso 1 1 calc R U
C3 C 0.0326(3) 0.3477(4) 0.2534(2) 0.0267(7) Uani 1 1 d . .
H3 H -0.0314 0.2853 0.2291 0.032 Uiso 1 1 calc R U
C4 C 0.0693(3) 0.4476(4) 0.1976(3) 0.0234(7) Uani 1 1 d . .
C5 C 0.1638(3) 0.5381(4) 0.2334(3) 0.0238(7) Uani 1 1 d . .
H5 H 0.1884 0.6064 0.1950 0.029 Uiso 1 1 calc R U
C6 C 0.2217(3) 0.5295(5) 0.3233(2) 0.0249(7) Uani 1 1 d . .
H6 H 0.2865 0.5901 0.3473 0.030 Uiso 1 1 calc R U
C7 C -0.0786(3) 0.3766(6) 0.0674(3) 0.0353(8) Uani 1 1 d . .
H7A H -0.0638 0.2577 0.0748 0.053 Uiso 1 1 calc R U
H7B H -0.1063 0.4035 0.0032 0.053 Uiso 1 1 calc R U
H7C H -0.1319 0.4066 0.0958 0.053 Uiso 1 1 calc R U
C8 C 0.3148(5) 0.5551(6) 0.7907(3) 0.0518(13) Uani 1 1 d . .
H8A H 0.2360 0.5699 0.7679 0.062 Uiso 1 1 calc R U
H8B H 0.3491 0.6634 0.7891 0.062 Uiso 1 1 calc R U
C9 C 0.3493(4) 0.4886(7) 0.8831(3) 0.0442(10) Uani 1 1 d . .
H9A H 0.2906 0.4257 0.8942 0.053 Uiso 1 1 calc R U
H9B H 0.3715 0.5793 0.9277 0.053 Uiso 1 1 calc R U
C10 C 0.4412(4) 0.3786(6) 0.8891(3) 0.0433(10) Uani 1 1 d . .
H10A H 0.4431 0.2840 0.9296 0.052 Uiso 1 1 calc R U
H10B H 0.5096 0.4399 0.9123 0.052 Uiso 1 1 calc R U
C11 C 0.4237(4) 0.3200(6) 0.7960(3) 0.0482(11) Uani 1 1 d . .
H11A H 0.4920 0.3198 0.7828 0.058 Uiso 1 1 calc R U
H11B H 0.3943 0.2062 0.7880 0.058 Uiso 1 1 calc R U
Cl1 Cl 0.29620(8) 0.14147(12) 0.60376(7) 0.0334(2) Uani 1 1 d . .
Cl2 Cl 0.12390(8) 0.44022(12) 0.60406(8) 0.0349(2) Uani 1 1 d . .
Cl3 Cl 0.30429(7) 0.71528(11) 0.59766(6) 0.02552(19) Uani 1 1 d . .
Cl4 Cl 0.47368(8) 0.42027(10) 0.60209(7) 0.0290(2) Uani 1 1 d . .
O1 O 0.0186(2) 0.4675(3) 0.10904(17) 0.0295(6) Uani 1 1 d . .
O2 O 0.3479(2) 0.4341(3) 0.73646(19) 0.0258(6) Uani 1 1 d . .
W1 W 0.29132(2) 0.42649(2) 0.58613(2) 0.01943(7) Uani 1 1 d . .
N1 N 0.2390(3) 0.4258(3) 0.4698(2) 0.0223(7) Uani 1 1 d . .

loop_
_atom_site_aniso_label
_atom_site_aniso_U_11
_atom_site_aniso_U_22
_atom_site_aniso_U_33
_atom_site_aniso_U_23
_atom_site_aniso_U_13
_atom_site_aniso_U_12
C1 0.0239(18) 0.0212(18) 0.0186(19) -0.0013(12) 0.0051(15) 0.0009(12)
C2 0.0306(18) 0.0269(18) 0.0237(18) 0.0025(14) 0.0111(15) -0.0047(14)
C3 0.0246(16) 0.0273(18) 0.0251(18) 0.0008(15) 0.0040(14) -0.0041(14)
C4 0.0213(17) 0.0248(17) 0.0216(19) -0.0011(13) 0.0037(14) 0.0033(13)
C5 0.0262(17) 0.0207(16) 0.0270(19) 0.0031(14) 0.0121(15) -0.0025(14)
C6 0.0221(16) 0.0252(17) 0.0256(19) -0.0010(15) 0.0052(14) -0.0042(14)
C7 0.0258(18) 0.048(2) 0.027(2) -0.0004(19) 0.0015(15) -0.0023(18)
C8 0.064(3) 0.062(3) 0.025(2) -0.0086(19) 0.008(2) 0.030(2)
C9 0.052(3) 0.048(3) 0.031(2) -0.002(2) 0.012(2) 0.012(2)
C10 0.045(2) 0.061(3) 0.021(2) 0.002(2) 0.0069(18) 0.015(2)
C11 0.061(3) 0.049(3) 0.025(2) 0.0035(19) 0.000(2) 0.027(2)
Cl1 0.0468(6) 0.0177(5) 0.0342(5) -0.0016(4) 0.0112(4) -0.0039(4)
Cl2 0.0207(4) 0.0453(6) 0.0385(6) 0.0003(4) 0.0093(4) -0.0020(3)
Cl3 0.0293(4) 0.0154(4) 0.0308(5) 0.0012(3) 0.0084(4) 0.0012(3)
Cl4 0.0234(4) 0.0324(5) 0.0329(5) 0.0009(3) 0.0117(4) 0.0020(3)
O1 0.0281(13) 0.0360(14) 0.0207(13) 0.0022(11) 0.0029(11) -0.0018(11)
O2 0.0276(14) 0.0253(14) 0.0236(15) 0.0010(9) 0.0070(12) 0.0091(9)
W1 0.02050(10) 0.01799(11) 0.01835(11) -0.00004(4) 0.00438(7) -0.00009(4)
N1 0.0262(16) 0.0207(16) 0.0186(17) -0.0005(10) 0.0055(14) 0.0012(10)

loop_
_atom_type_symbol
_atom_type_description
_atom_type_scat_dispersion_real
_atom_type_scat_dispersion_imag
_atom_type_scat_source
C C 0.0033 0.0016 'International Tables Vol C Tables 4.2.6.8 and 6.1.1.4'
H H 0.0000 0.0000 'International Tables Vol C Tables 4.2.6.8 and 6.1.1.4'
Cl Cl 0.1484 0.1585 'International Tables Vol C Tables 4.2.6.8 and 6.1.1.4'
O O 0.0106 0.0060 'International Tables Vol C Tables 4.2.6.8 and 6.1.1.4'
W W -0.8490 6.8722 'International Tables Vol C Tables 4.2.6.8 and 6.1.1.4'
N N 0.0061 0.0033 'International Tables Vol C Tables 4.2.6.8 and 6.1.1.4'

loop_
_citation_id
_citation_doi
_citation_year
1 10.1039/C7QI00128B 2017

loop_
_geom_angle_atom_site_label_1
_geom_angle_atom_site_label_2
_geom_angle_atom_site_label_3
_geom_angle
N1 C1 C2 119.7(3)
N1 C1 C6 119.3(4)
C2 C1 C6 121.0(4)
C3 C2 C1 119.6(3)
C3 C2 H2 120.2
C1 C2 H2 120.2
C2 C3 C4 119.7(3)
C2 C3 H3 120.1
C4 C3 H3 120.1
O1 C4 C3 124.5(3)
O1 C4 C5 115.6(3)
C3 C4 C5 120.0(3)
C6 C5 C4 120.8(3)
C6 C5 H5 119.6
C4 C5 H5 119.6
C5 C6 C1 119.0(3)
C5 C6 H6 120.5
C1 C6 H6 120.5
O1 C7 H7A 109.5
O1 C7 H7B 109.5
H7A C7 H7B 109.5
O1 C7 H7C 109.5
H7A C7 H7C 109.5
H7B C7 H7C 109.5
O2 C8 C9 106.1(4)
O2 C8 H8A 110.5
C9 C8 H8A 110.5
O2 C8 H8B 110.5
C9 C8 H8B 110.5
H8A C8 H8B 108.7
C8 C9 C10 105.3(4)
C8 C9 H9A 110.7
C10 C9 H9A 110.7
C8 C9 H9B 110.7
C10 C9 H9B 110.7
H9A C9 H9B 108.8
C9 C10 C11 105.6(3)
C9 C10 H10A 110.6
C11 C10 H10A 110.6
C9 C10 H10B 110.6
C11 C10 H10B 110.6
H10A C10 H10B 108.8
O2 C11 C10 106.6(3)
O2 C11 H11A 110.4
C10 C11 H11A 110.4
O2 C11 H11B 110.4
C10 C11 H11B 110.4
H11A C11 H11B 108.6
C4 O1 C7 118.6(3)
C11 O2 C8 108.9(3)
C11 O2 W1 125.8(2)
C8 O2 W1 125.3(2)
N1 W1 O2 176.02(12)
N1 W1 Cl1 96.27(9)
O2 W1 Cl1 85.07(6)
N1 W1 Cl2 93.59(11)
O2 W1 Cl2 82.62(8)
Cl1 W1 Cl2 91.33(3)
N1 W1 Cl4 98.84(11)
O2 W1 Cl4 84.92(8)
Cl1 W1 Cl4 88.77(3)
Cl2 W1 Cl4 167.49(4)
N1 W1 Cl3 94.52(9)
O2 W1 Cl3 84.27(6)
Cl1 W1 Cl3 169.10(4)
Cl2 W1 Cl3 89.50(3)
Cl4 W1 Cl3 88.08(3)
C1 N1 W1 171.9(3)

loop_
_geom_bond_atom_site_label_1
_geom_bond_atom_site_label_2
_geom_bond_distance
C1 N1 1.375(6)
C1 C2 1.390(5)
C1 C6 1.398(5)
C2 C3 1.388(5)
C2 H2 0.9500
C3 C4 1.392(5)
C3 H3 0.9500
C4 O1 1.344(5)
C4 C5 1.397(5)
C5 C6 1.374(5)
C5 H5 0.9500
C6 H6 0.9500
C7 O1 1.438(5)
C7 H7A 0.9800
C7 H7B 0.9800
C7 H7C 0.9800
C8 O2 1.457(5)
C8 C9 1.477(6)
C8 H8A 0.9900
C8 H8B 0.9900
C9 C10 1.482(6)
C9 H9A 0.9900
C9 H9B 0.9900
C10 C11 1.486(6)
C10 H10A 0.9900
C10 H10B 0.9900
C11 O2 1.455(5)
C11 H11A 0.9900
C11 H11B 0.9900
Cl1 W1 2.3186(10)
Cl2 W1 2.3224(10)
Cl3 W1 2.3431(9)
Cl4 W1 2.3395(9)
O2 W1 2.238(3)
W1 N1 1.733(3)

loop_
_geom_torsion_atom_site_label_1
_geom_torsion_atom_site_label_2
_geom_torsion_atom_site_label_3
_geom_torsion_atom_site_label_4
_geom_torsion
N1 C1 C2 C3 178.2(3)
C6 C1 C2 C3 0.1(5)
C1 C2 C3 C4 -0.7(5)
C2 C3 C4 O1 -178.2(3)
C2 C3 C4 C5 0.6(5)
O1 C4 C5 C6 179.1(3)
C3 C4 C5 C6 0.2(5)
C4 C5 C6 C1 -0.8(5)
N1 C1 C6 C5 -177.5(3)
C2 C1 C6 C5 0.6(5)
O2 C8 C9 C10 25.6(6)
C8 C9 C10 C11 -27.2(6)
C9 C10 C11 O2 18.7(6)
C3 C4 O1 C7 -1.9(5)
C5 C4 O1 C7 179.3(3)
C10 C11 O2 C8 -2.8(5)
C10 C11 O2 W1 177.0(3)
C9 C8 O2 C11 -14.2(5)
C9 C8 O2 W1 166.0(3)
